data_4127194
loop_
_publ_author_name
'Yamada, Tsunetomo'
'Kojima, Takayuki'
'Abe, Eiji'
'Kameoka, Satoshi'
'Murakami, Yumi'
'Gille, Peter'
'Tsai, An Pang'

_publ_section_title
;
 Probing Single Pt Atoms in Complex Intermetallic
 Al<sub>13</sub>Fe<sub>4</sub>.
;
_journal_name_full 'Journal of the American Chemical Society'
_journal_paper_doi 10.1021/jacs.7b13658
_journal_year 2018
_chemical_formula_moiety 'Al78 Fe23.78 Pt0.22'
_chemical_formula_sum 'Al78 Fe23.78 Pt0.22'
_chemical_formula_weight 3474.91
_space_group_crystal_system monoclinic
_space_group_IT_number 12
_space_group_name_Hall '-C 2y'
_space_group_name_H-M_alt 'C 1 2/m 1'
_symmetry_space_group_name_Hall '-C 2y'
_symmetry_space_group_name_H-M 'C 1 2/m 1'
_audit_creation_method SHELXL-2016/6
_cell_angle_alpha 90
_cell_angle_beta 107.686(2)
_cell_angle_gamma 90
_cell_formula_units_Z 1
_cell_length_a 15.4634(3)
_cell_length_b 8.07010(17)
_cell_length_c 12.4586(3)
_cell_measurement_reflns_used 19483
_cell_measurement_temperature 113(2)
_cell_measurement_theta_max 43.8170
_cell_measurement_theta_min 2.7580
_cell_volume 1481.24(6)
_computing_structure_refinement 'SHELXL-2016/6 (Sheldrick, 2016)'
_diffrn_ambient_temperature 113(2)
_diffrn_detector 'CCD plate'
_diffrn_measured_fraction_theta_full 0.999
_diffrn_measured_fraction_theta_max 0.976
_diffrn_measurement_device 'abstract diffractometer'
_diffrn_measurement_device_type 'Saxi-CrysAlisPro-abstract goniometer imported SAXI images'
_diffrn_radiation_monochromator graphite
_diffrn_radiation_probe x-ray
_diffrn_radiation_type 'Mo K\a'
_diffrn_radiation_wavelength 0.71073
_diffrn_reflns_av_R_equivalents 0.0267
_diffrn_reflns_av_unetI/netI 0.0008
_diffrn_reflns_Laue_measured_fraction_full 0.999
_diffrn_reflns_Laue_measured_fraction_max 0.976
_diffrn_reflns_limit_h_max 30
_diffrn_reflns_limit_h_min -30
_diffrn_reflns_limit_k_max 15
_diffrn_reflns_limit_k_min -15
_diffrn_reflns_limit_l_max 24
_diffrn_reflns_limit_l_min -24
_diffrn_reflns_number 11636
_diffrn_reflns_point_group_measured_fraction_full 0.999
_diffrn_reflns_point_group_measured_fraction_max 0.976
_diffrn_reflns_theta_full 25.242
_diffrn_reflns_theta_max 43.875
_diffrn_reflns_theta_min 2.765
_exptl_absorpt_coefficient_mu 7.317
_exptl_absorpt_correction_T_max 1.00000
_exptl_absorpt_correction_T_min 0.84139
_exptl_absorpt_correction_type multi-scan
_exptl_absorpt_process_details
;
CrysAlisPro, Agilent Technologies,
Version 1.171.37.35 (release 13-08-2014 CrysAlis171 .NET)
(compiled Aug 13 2014,18:06:01)
Empirical absorption correction using spherical harmonics,
 implemented in SCALE3 ABSPACK scaling algorithm.
;
_exptl_crystal_colour metallic
_exptl_crystal_density_diffrn 3.896
_exptl_crystal_description prism
_exptl_crystal_F_000 1649.2
_refine_diff_density_max 2.073
_refine_diff_density_min -1.075
_refine_diff_density_rms 0.274
_refine_ls_extinction_coef 0.0075(3)
_refine_ls_extinction_expression Fc^*^=kFc[1+0.001xFc^2^\l^3^/sin(2\q)]^-1/4^
_refine_ls_extinction_method 'SHELXL-2016/6 (Sheldrick 2016)'
_refine_ls_goodness_of_fit_ref 1.163
_refine_ls_hydrogen_treatment undef
_refine_ls_matrix_type full
_refine_ls_number_parameters 139
_refine_ls_number_reflns 11636
_refine_ls_number_restraints 0
_refine_ls_restrained_S_all 1.163
_refine_ls_R_factor_all 0.0286
_refine_ls_R_factor_gt 0.0283
_refine_ls_shift/su_max 0.003
_refine_ls_shift/su_mean 0.000
_refine_ls_structure_factor_coef Fsqd
_refine_ls_weighting_details 'w=1/[\s^2^(Fo^2^)+(0.0540P)^2^+1.7072P] where P=(Fo^2^+2Fc^2^)/3'
_refine_ls_weighting_scheme calc
_refine_ls_wR_factor_gt 0.0820
_refine_ls_wR_factor_ref 0.0860
_reflns_Friedel_coverage 0.000
_reflns_number_gt 11587
_reflns_number_total 11636
_reflns_threshold_expression 'I > 2\s(I)'
_cod_data_source_file ja7b13658_si_002.cif
_cod_data_source_block AFPas1a-20161124_twin1_hklf5_LIST4
_cod_database_code 4127194
_shelx_shelxl_version_number 2016/6
_shelx_space_group_comment
;
The symmetry employed for this shelxl refinement is uniquely defined
by the following loop, which should always be used as a source of
symmetry information in preference to the above space-group names.
They are only intended as comments.
;

loop_
_space_group_symop_operation_xyz
'x, y, z'
'-x, y, -z'
'x+1/2, y+1/2, z'
'-x+1/2, y+1/2, -z'
'-x, -y, -z'
'x, -y, z'
'-x+1/2, -y+1/2, -z'
'x+1/2, -y+1/2, z'

loop_
_atom_site_label
_atom_site_type_symbol
_atom_site_fract_x
_atom_site_fract_y
_atom_site_fract_z
_atom_site_U_iso_or_equiv
_atom_site_adp_type
_atom_site_occupancy
_atom_site_site_symmetry_order
_atom_site_calc_flag
_atom_site_refinement_flags_posn
_atom_site_refinement_flags_adp
_atom_site_refinement_flags_occupancy
Pt1 Pt 0.41457(2) 0.000000 -0.38241(2) 0.00277(5) Uani 0.0540(7) 2 d S T P
Fe1 Fe 0.41457(2) 0.000000 -0.38241(2) 0.00277(5) Uani 0.9460(7) 2 d S T P
Fe2 Fe 0.40193(2) -0.500000 -0.37633(2) 0.00264(4) Uani 1 2 d S T P
Fe3 Fe 0.59044(2) 0.000000 -0.01170(2) 0.00273(4) Uani 1 2 d S T P
Fe4 Fe 0.90249(2) 0.000000 -0.01441(2) 0.00259(4) Uani 1 2 d S T P
Fe5 Fe 0.68026(2) -0.20650(2) -0.27794(2) 0.00279(3) Uani 1 1 d . . .
Al1 Al 0.43408(4) 0.000000 -0.17377(4) 0.00422(7) Uani 1 2 d S T P
Al2 Al 0.67715(4) -0.500000 -0.28138(5) 0.00590(8) Uani 1 2 d S T P
Al3 Al 0.26255(4) 0.000000 -0.53530(5) 0.00544(8) Uani 1 2 d S T P
Al4 Al 0.57370(4) 0.000000 -0.41945(4) 0.00401(7) Uani 1 2 d S T P
Al5 Al 0.74092(4) 0.000000 -0.03842(5) 0.00464(7) Uani 1 2 d S T P
Al6 Al 0.47946(3) 0.500000 -0.17080(4) 0.00400(7) Uani 1 2 d S T P
Al7 Al 0.500000 -0.500000 -0.500000 0.00298(9) Uani 1 4 d S T P
Al8 Al 0.30572(3) 0.500000 -0.22665(4) 0.00407(7) Uani 1 2 d S T P
Al9 Al 0.58671(4) 0.000000 -0.21164(4) 0.00342(7) Uani 1 2 d S T P
Al10 Al 0.31445(3) 0.21767(5) -0.11075(3) 0.00399(6) Uani 1 1 d . . .
Al11 Al 0.63225(2) -0.28789(5) -0.10967(3) 0.00408(6) Uani 1 1 d . . .
Al12 Al 0.32178(3) 0.22075(5) -0.33433(3) 0.00427(6) Uani 1 1 d . . .
Al13 Al 0.50838(2) -0.26742(5) -0.32981(3) 0.00448(6) Uani 1 1 d . . .
Al14 Al 0.63685(2) -0.28123(5) -0.47835(3) 0.00433(6) Uani 1 1 d . . .
Al15 Al 0.500000 -0.25051(6) 0.000000 0.00396(7) Uani 1 2 d S T P

loop_
_atom_site_aniso_label
_atom_site_aniso_U_11
_atom_site_aniso_U_22
_atom_site_aniso_U_33
_atom_site_aniso_U_23
_atom_site_aniso_U_13
_atom_site_aniso_U_12
Pt1 0.00308(7) 0.00267(8) 0.00267(7) 0.000 0.00103(5) 0.000
Fe1 0.00308(7) 0.00267(8) 0.00267(7) 0.000 0.00103(5) 0.000
Fe2 0.00268(7) 0.00243(7) 0.00260(7) 0.000 0.00049(5) 0.000
Fe3 0.00294(7) 0.00274(7) 0.00251(7) 0.000 0.00080(5) 0.000
Fe4 0.00267(7) 0.00253(7) 0.00250(7) 0.000 0.00068(5) 0.000
Fe5 0.00278(6) 0.00283(6) 0.00268(6) -0.00006(3) 0.00071(4) 0.00004(3)
Al1 0.00444(17) 0.00464(17) 0.00361(16) 0.000 0.00127(13) 0.000
Al2 0.00804(19) 0.00327(17) 0.00627(18) 0.000 0.00201(15) 0.000
Al3 0.00354(17) 0.00400(17) 0.00785(19) 0.000 0.00033(14) 0.000
Al4 0.00487(17) 0.00393(17) 0.00325(16) 0.000 0.00125(14) 0.000
Al5 0.00307(16) 0.00394(17) 0.00711(18) 0.000 0.00185(14) 0.000
Al6 0.00399(16) 0.00464(17) 0.00309(16) 0.000 0.00064(13) 0.000
Al7 0.0033(2) 0.0025(2) 0.0039(2) 0.000 0.00232(18) 0.000
Al8 0.00418(16) 0.00345(17) 0.00442(17) 0.000 0.00108(13) 0.000
Al9 0.00479(17) 0.00277(16) 0.00302(16) 0.000 0.00167(13) 0.000
Al10 0.00399(12) 0.00448(12) 0.00340(12) 0.00042(9) 0.00095(10) 0.00066(9)
Al11 0.00445(12) 0.00437(13) 0.00341(12) 0.00031(9) 0.00120(10) -0.00053(9)
Al12 0.00458(12) 0.00462(12) 0.00387(12) 0.00017(9) 0.00165(10) 0.00076(9)
Al13 0.00440(12) 0.00421(12) 0.00431(12) 0.00010(9) 0.00055(9) -0.00095(9)
Al14 0.00489(12) 0.00448(12) 0.00354(12) -0.00084(9) 0.00117(10) -0.00066(9)
Al15 0.00368(16) 0.00322(17) 0.00487(16) 0.000 0.00114(13) 0.000

loop_
_atom_type_symbol
_atom_type_description
_atom_type_scat_dispersion_real
_atom_type_scat_dispersion_imag
_atom_type_scat_source
Pt Pt -1.7033 8.3905 'International Tables Vol C Tables 4.2.6.8 and 6.1.1.4'
Fe Fe 0.3463 0.8444 'International Tables Vol C Tables 4.2.6.8 and 6.1.1.4'
Al Al 0.0645 0.0514 'International Tables Vol C Tables 4.2.6.8 and 6.1.1.4'

loop_
_geom_angle_atom_site_label_1
_geom_angle_atom_site_label_2
_geom_angle_atom_site_label_3
_geom_angle
_geom_angle_site_symmetry_1
_geom_angle_site_symmetry_3
Al12 Pt1 Al12 92.187(19) . 6
Al12 Pt1 Al1 69.337(13) . .
Al12 Pt1 Al1 69.337(13) 6 .
Al12 Pt1 Al4 117.086(12) . 5_654
Al12 Pt1 Al4 117.086(12) 6 5_654
Al1 Pt1 Al4 169.55(2) . 5_654
Al12 Pt1 Al3 73.038(13) . .
Al12 Pt1 Al3 73.037(13) 6 .
Al1 Pt1 Al3 124.535(19) . .
Al4 Pt1 Al3 65.919(18) 5_654 .
Al12 Pt1 Al13 150.092(14) . .
Al12 Pt1 Al13 69.978(12) 6 .
Al1 Pt1 Al13 81.714(11) . .
Al4 Pt1 Al13 92.669(11) 5_654 .
Al3 Pt1 Al13 120.911(10) . .
Al12 Pt1 Al13 69.978(12) . 6
Al12 Pt1 Al13 150.092(14) 6 6
Al1 Pt1 Al13 81.714(11) . 6
Al4 Pt1 Al13 92.669(12) 5_654 6
Al3 Pt1 Al13 120.911(9) . 6
Al13 Pt1 Al13 114.107(18) . 6
Al12 Pt1 Al4 133.100(10) . .
Al12 Pt1 Al4 133.101(10) 6 .
Al1 Pt1 Al4 110.742(17) . .
Al4 Pt1 Al4 58.80(2) 5_654 .
Al3 Pt1 Al4 124.723(18) . .
Al13 Pt1 Al4 63.935(10) . .
Al13 Pt1 Al4 63.935(10) 6 .
Al12 Pt1 Al14 130.757(14) . 2_654
Al12 Pt1 Al14 59.557(11) 6 2_654
Al1 Pt1 Al14 123.820(9) . 2_654
Al4 Pt1 Al14 59.344(9) 5_654 2_654
Al3 Pt1 Al14 60.941(10) . 2_654
Al13 Pt1 Al14 60.873(11) . 2_654
Al13 Pt1 Al14 149.748(13) 6 2_654
Al4 Pt1 Al14 89.774(11) . 2_654
Al12 Pt1 Al14 59.557(11) . 5_654
Al12 Pt1 Al14 130.756(14) 6 5_654
Al1 Pt1 Al14 123.820(9) . 5_654
Al4 Pt1 Al14 59.344(9) 5_654 5_654
Al3 Pt1 Al14 60.941(10) . 5_654
Al13 Pt1 Al14 149.748(13) . 5_654
Al13 Pt1 Al14 60.874(11) 6 5_654
Al4 Pt1 Al14 89.774(11) . 5_654
Al14 Pt1 Al14 107.161(16) 2_654 5_654
Al12 Pt1 Al9 107.303(12) . .
Al12 Pt1 Al9 107.305(12) 6 .
Al1 Pt1 Al9 55.985(15) . .
Al4 Pt1 Al9 113.562(17) 5_654 .
Al3 Pt1 Al9 179.481(17) . .
Al13 Pt1 Al9 58.983(9) . .
Al13 Pt1 Al9 58.982(9) 6 .
Al4 Pt1 Al9 54.758(16) . .
Al14 Pt1 Al9 118.855(10) 2_654 .
Al14 Pt1 Al9 118.855(10) 5_654 .
Al3 Fe2 Al13 129.747(10) 7_544 .
Al3 Fe2 Al13 129.748(10) 7_544 6_545
Al13 Fe2 Al13 100.17(2) . 6_545
Al3 Fe2 Al7 118.110(16) 7_544 .
Al13 Fe2 Al7 69.589(10) . .
Al13 Fe2 Al7 69.588(10) 6_545 .
Al3 Fe2 Al14 71.467(14) 7_544 5_644
Al13 Fe2 Al14 135.907(15) . 5_644
Al13 Fe2 Al14 67.743(13) 6_545 5_644
Al7 Fe2 Al14 66.462(10) . 5_644
Al3 Fe2 Al14 71.467(14) 7_544 2_654
Al13 Fe2 Al14 67.742(13) . 2_654
Al13 Fe2 Al14 135.906(15) 6_545 2_654
Al7 Fe2 Al14 66.462(10) . 2_654
Al14 Fe2 Al14 91.307(19) 5_644 2_654
Al3 Fe2 Al6 125.19(2) 7_544 1_545
Al13 Fe2 Al6 71.067(12) . 1_545
Al13 Fe2 Al6 71.066(12) 6_545 1_545
Al7 Fe2 Al6 116.701(14) . 1_545
Al14 Fe2 Al6 133.785(10) 5_644 1_545
Al14 Fe2 Al6 133.785(10) 2_654 1_545
Al3 Fe2 Al12 67.115(11) 7_544 1_545
Al13 Fe2 Al12 155.518(15) . 1_545
Al13 Fe2 Al12 68.231(12) 6_545 1_545
Al7 Fe2 Al12 121.767(9) . 1_545
Al14 Fe2 Al12 61.411(12) 5_644 1_545
Al14 Fe2 Al12 135.711(15) 2_654 1_545
Al6 Fe2 Al12 84.611(11) 1_545 1_545
Al3 Fe2 Al12 67.115(11) 7_544 6
Al13 Fe2 Al12 68.231(12) . 6
Al13 Fe2 Al12 155.518(15) 6_545 6
Al7 Fe2 Al12 121.767(9) . 6
Al14 Fe2 Al12 135.711(15) 5_644 6
Al14 Fe2 Al12 61.411(12) 2_654 6
Al6 Fe2 Al12 84.611(11) 1_545 6
Al12 Fe2 Al12 113.245(17) 1_545 6
Al3 Fe2 Al8 66.255(18) 7_544 1_545
Al13 Fe2 Al8 107.864(12) . 1_545
Al13 Fe2 Al8 107.864(12) 6_545 1_545
Al7 Fe2 Al8 175.635(14) . 1_545
Al14 Fe2 Al8 116.222(12) 5_644 1_545
Al14 Fe2 Al8 116.222(12) 2_654 1_545
Al6 Fe2 Al8 58.934(16) 1_545 1_545
Al12 Fe2 Al8 59.150(9) 1_545 1_545
Al12 Fe2 Al8 59.150(9) 6 1_545
Al5 Fe3 Al1 123.60(2) . 5_655
Al5 Fe3 Al9 66.144(19) . .
Al1 Fe3 Al9 170.25(2) 5_655 .
Al5 Fe3 Al15 125.617(8) . 5_655
Al1 Fe3 Al15 72.194(9) 5_655 5_655
Al9 Fe3 Al15 102.558(9) . 5_655
Al5 Fe3 Al15 125.616(8) . .
Al1 Fe3 Al15 72.194(9) 5_655 .
Al9 Fe3 Al15 102.558(9) . .
Al15 Fe3 Al15 108.719(16) 5_655 .
Al5 Fe3 Al10 71.026(13) . 2_655
Al1 Fe3 Al10 69.802(13) 5_655 2_655
Al9 Fe3 Al10 116.436(13) . 2_655
Al15 Fe3 Al10 68.228(10) 5_655 2_655
Al15 Fe3 Al10 140.766(12) . 2_655
Al5 Fe3 Al10 71.026(13) . 5_655
Al1 Fe3 Al10 69.802(13) 5_655 5_655
Al9 Fe3 Al10 116.436(13) . 5_655
Al15 Fe3 Al10 140.766(12) 5_655 5_655
Al15 Fe3 Al10 68.228(10) . 5_655
Al10 Fe3 Al10 89.618(19) 2_655 5_655
Al5 Fe3 Al1 125.722(19) . .
Al1 Fe3 Al1 110.676(16) 5_655 .
Al9 Fe3 Al1 59.579(17) . .
Al15 Fe3 Al1 69.140(8) 5_655 .
Al15 Fe3 Al1 69.140(8) . .
Al10 Fe3 Al1 134.569(10) 2_655 .
Al10 Fe3 Al1 134.569(10) 5_655 .
Al5 Fe3 Al11 65.446(10) . 6
Al1 Fe3 Al11 122.334(9) 5_655 6
Al9 Fe3 Al11 59.812(9) . 6
Al15 Fe3 Al11 63.772(10) 5_655 6
Al15 Fe3 Al11 155.707(12) . 6
Al10 Fe3 Al11 60.586(12) 2_655 6
Al10 Fe3 Al11 133.041(15) 5_655 6
Al1 Fe3 Al11 86.873(11) . 6
Al5 Fe3 Al11 65.447(10) . .
Al1 Fe3 Al11 122.334(9) 5_655 .
Al9 Fe3 Al11 59.812(9) . .
Al15 Fe3 Al11 155.706(12) 5_655 .
Al15 Fe3 Al11 63.771(10) . .
Al10 Fe3 Al11 133.042(15) 2_655 .
Al10 Fe3 Al11 60.587(12) 5_655 .
Al1 Fe3 Al11 86.872(11) . .
Al11 Fe3 Al11 112.747(17) 6 .
Al5 Fe3 Fe3 178.054(18) . 5_655
Al1 Fe3 Fe3 58.345(14) 5_655 5_655
Al9 Fe3 Fe3 111.910(17) . 5_655
Al15 Fe3 Fe3 54.360(8) 5_655 5_655
Al15 Fe3 Fe3 54.360(8) . 5_655
Al10 Fe3 Fe3 110.265(12) 2_655 5_655
Al10 Fe3 Fe3 110.265(12) 5_655 5_655
Al1 Fe3 Fe3 52.331(13) . 5_655
Al11 Fe3 Fe3 113.759(10) 6 5_655
Al11 Fe3 Fe3 113.758(10) . 5_655
Al5 Fe4 Al6 123.84(2) . 7_655
Al5 Fe4 Al11 70.463(14) . 4_655
Al6 Fe4 Al11 69.828(13) 7_655 4_655
Al5 Fe4 Al11 70.463(13) . 7_645
Al6 Fe4 Al11 69.828(13) 7_655 7_645
Al11 Fe4 Al11 87.631(19) 4_655 7_645
Al5 Fe4 Al15 126.007(8) . 3
Al6 Fe4 Al15 70.910(9) 7_655 3
Al11 Fe4 Al15 68.703(10) 4_655 3
Al11 Fe4 Al15 139.193(13) 7_645 3
Al5 Fe4 Al15 126.007(8) . 7_645
Al6 Fe4 Al15 70.910(9) 7_655 7_645
Al11 Fe4 Al15 139.193(13) 4_655 7_645
Al11 Fe4 Al15 68.703(10) 7_645 7_645
Al15 Fe4 Al15 107.985(16) 3 7_645
Al5 Fe4 Al6 127.080(19) . 3_545
Al6 Fe4 Al6 109.080(16) 7_655 3_545
Al11 Fe4 Al6 135.377(10) 4_655 3_545
Al11 Fe4 Al6 135.377(10) 7_645 3_545
Al15 Fe4 Al6 69.220(8) 3 3_545
Al15 Fe4 Al6 69.220(8) 7_645 3_545
Al5 Fe4 Al8 67.867(18) . 3_545
Al6 Fe4 Al8 168.293(19) 7_655 3_545
Al11 Fe4 Al8 117.793(13) 4_655 3_545
Al11 Fe4 Al8 117.793(13) 7_645 3_545
Al15 Fe4 Al8 102.775(9) 3 3_545
Al15 Fe4 Al8 102.775(9) 7_645 3_545
Al6 Fe4 Al8 59.213(16) 3_545 3_545
Al5 Fe4 Al10 65.750(10) . 3_545
Al6 Fe4 Al10 122.532(9) 7_655 3_545
Al11 Fe4 Al10 132.598(15) 4_655 3_545
Al11 Fe4 Al10 61.593(12) 7_645 3_545
Al15 Fe4 Al10 156.157(12) 3 3_545
Al15 Fe4 Al10 64.403(10) 7_645 3_545
Al6 Fe4 Al10 87.179(11) 3_545 3_545
Al8 Fe4 Al10 60.039(9) 3_545 3_545
Al5 Fe4 Al10 65.750(10) . 8
Al6 Fe4 Al10 122.532(9) 7_655 8
Al11 Fe4 Al10 61.593(12) 4_655 8
Al11 Fe4 Al10 132.598(15) 7_645 8
Al15 Fe4 Al10 64.403(10) 3 8
Al15 Fe4 Al10 156.157(12) 7_645 8
Al6 Fe4 Al10 87.179(11) 3_545 8
Al8 Fe4 Al10 60.039(9) 3_545 8
Al10 Fe4 Al10 112.689(17) 3_545 8
Al5 Fe4 Fe4 179.962(18) . 5_755
Al6 Fe4 Fe4 56.198(14) 7_655 5_755
Al11 Fe4 Fe4 109.563(12) 4_655 5_755
Al11 Fe4 Fe4 109.563(12) 7_645 5_755
Al15 Fe4 Fe4 53.993(8) 3 5_755
Al15 Fe4 Fe4 53.993(8) 7_645 5_755
Al6 Fe4 Fe4 52.882(13) 3_545 5_755
Al8 Fe4 Fe4 112.095(15) 3_545 5_755
Al10 Fe4 Fe4 114.234(10) 3_545 5_755
Al10 Fe4 Fe4 114.234(10) 8 5_755
Al2 Fe5 Al14 74.829(17) . .
Al2 Fe5 Al8 133.150(17) . 3_545
Al14 Fe5 Al8 112.110(16) . 3_545
Al2 Fe5 Al9 131.325(17) . .
Al14 Fe5 Al9 119.449(16) . .
Al8 Fe5 Al9 87.313(14) 3_545 .
Al2 Fe5 Al11 75.194(17) . .
Al14 Fe5 Al11 136.453(15) . .
Al8 Fe5 Al11 111.430(16) 3_545 .
Al9 Fe5 Al11 63.427(13) . .
Al2 Fe5 Al10 77.290(17) . 3_545
Al14 Fe5 Al10 132.890(15) . 3_545
Al8 Fe5 Al10 64.532(14) 3_545 3_545
Al9 Fe5 Al10 107.517(16) . 3_545
Al11 Fe5 Al10 68.054(13) . 3_545
Al2 Fe5 Al12 77.304(17) . 3_545
Al14 Fe5 Al12 69.955(13) . 3_545
Al8 Fe5 Al12 63.875(14) 3_545 3_545
Al9 Fe5 Al12 150.431(15) . 3_545
Al11 Fe5 Al12 131.453(14) . 3_545
Al10 Fe5 Al12 67.340(13) 3_545 3_545
Al2 Fe5 Al13 77.974(17) . .
Al14 Fe5 Al13 75.897(13) . .
Al8 Fe5 Al13 148.609(13) 3_545 .
Al9 Fe5 Al13 63.647(14) . .
Al11 Fe5 Al13 67.491(12) . .
Al10 Fe5 Al13 133.177(14) 3_545 .
Al12 Fe5 Al13 141.920(14) 3_545 .
Al2 Fe5 Al4 128.307(17) . .
Al14 Fe5 Al4 63.209(13) . .
Al8 Fe5 Al4 91.646(13) 3_545 .
Al9 Fe5 Al4 59.313(16) . .
Al11 Fe5 Al4 116.328(15) . .
Al10 Fe5 Al4 154.314(14) 3_545 .
Al12 Fe5 Al4 112.150(16) 3_545 .
Al13 Fe5 Al4 64.092(14) . .
Fe3 Al1 Pt1 164.99(3) 5_655 .
Fe3 Al1 Al9 126.34(3) 5_655 .
Pt1 Al1 Al9 68.673(19) . .
Fe3 Al1 Fe3 69.322(16) 5_655 .
Pt1 Al1 Fe3 125.69(2) . .
Al9 Al1 Fe3 57.014(17) . .
Fe3 Al1 Al10 55.762(13) 5_655 6
Pt1 Al1 Al10 113.706(17) . 6
Al9 Al1 Al10 140.639(11) . 6
Fe3 Al1 Al10 108.186(17) . 6
Fe3 Al1 Al10 55.761(13) 5_655 .
Pt1 Al1 Al10 113.707(17) . .
Al9 Al1 Al10 140.639(11) . .
Fe3 Al1 Al10 108.186(17) . .
Al10 Al1 Al10 76.75(2) 6 .
Fe3 Al1 Al12 115.258(17) 5_655 .
Pt1 Al1 Al12 54.478(12) . .
Al9 Al1 Al12 105.809(19) . .
Fe3 Al1 Al12 139.527(12) . .
Al10 Al1 Al12 105.85(2) 6 .
Al10 Al1 Al12 59.671(13) . .
Fe3 Al1 Al12 115.258(17) 5_655 6
Pt1 Al1 Al12 54.478(12) . 6
Al9 Al1 Al12 105.809(19) . 6
Fe3 Al1 Al12 139.528(12) . 6
Al10 Al1 Al12 59.671(13) 6 6
Al10 Al1 Al12 105.85(2) . 6
Al12 Al1 Al12 77.61(2) . 6
Fe3 Al1 Al15 54.457(11) 5_655 5_655
Pt1 Al1 Al15 132.164(12) . 5_655
Al9 Al1 Al15 90.171(16) . 5_655
Fe3 Al1 Al15 52.997(10) . 5_655
Al10 Al1 Al15 109.604(19) 6 5_655
Al10 Al1 Al15 58.210(10) . 5_655
Al12 Al1 Al15 95.116(11) . 5_655
Al12 Al1 Al15 163.68(2) 6 5_655
Fe3 Al1 Al15 54.457(11) 5_655 .
Pt1 Al1 Al15 132.164(12) . .
Al9 Al1 Al15 90.171(16) . .
Fe3 Al1 Al15 52.998(10) . .
Al10 Al1 Al15 58.210(11) 6 .
Al10 Al1 Al15 109.604(19) . .
Al12 Al1 Al15 163.68(2) . .
Al12 Al1 Al15 95.116(11) 6 .
Al15 Al1 Al15 87.98(2) 5_655 .
Fe5 Al2 Fe5 177.40(3) 6_545 .
Fe5 Al2 Al14 53.926(11) 6_545 6_545
Fe5 Al2 Al14 127.96(2) . 6_545
Fe5 Al2 Al14 127.96(2) 6_545 .
Fe5 Al2 Al14 53.927(11) . .
Al14 Al2 Al14 74.04(2) 6_545 .
Fe5 Al2 Al11 124.67(2) 6_545 .
Fe5 Al2 Al11 54.616(11) . .
Al14 Al2 Al11 155.43(2) 6_545 .
Al14 Al2 Al11 102.600(12) . .
Fe5 Al2 Al11 54.617(11) 6_545 6_545
Fe5 Al2 Al11 124.67(2) . 6_545
Al14 Al2 Al11 102.600(12) 6_545 6_545
Al14 Al2 Al11 155.43(2) . 6_545
Al11 Al2 Al11 70.071(19) . 6_545
Fe2 Al3 Pt1 159.72(3) 7_544 .
Fe2 Al3 Al14 121.573(13) 7_544 5_654
Pt1 Al3 Al14 64.676(13) . 5_654
Fe2 Al3 Al14 121.573(13) 7_544 2_654
Pt1 Al3 Al14 64.676(13) . 2_654
Al14 Al3 Al14 112.63(2) 5_654 2_654
Fe2 Al3 Al4 143.36(3) 7_544 5_654
Pt1 Al3 Al4 56.918(16) . 5_654
Al14 Al3 Al4 58.043(13) 5_654 5_654
Al14 Al3 Al4 58.043(13) 2_654 5_654
Fe2 Al3 Al8 61.464(17) 7_544 7_554
Pt1 Al3 Al8 138.82(2) . 7_554
Al14 Al3 Al8 95.132(17) 5_654 7_554
Al14 Al3 Al8 95.132(17) 2_654 7_554
Al4 Al3 Al8 81.90(2) 5_654 7_554
Fe2 Al3 Al12 60.688(13) 7_544 4_544
Pt1 Al3 Al12 125.936(12) . 4_544
Al14 Al3 Al12 147.85(2) 5_654 4_544
Al14 Al3 Al12 62.050(12) 2_654 4_544
Al4 Al3 Al12 99.966(17) 5_654 4_544
Al8 Al3 Al12 56.121(12) 7_554 4_544
Fe2 Al3 Al12 60.688(13) 7_544 7_554
Pt1 Al3 Al12 125.936(12) . 7_554
Al14 Al3 Al12 62.050(12) 5_654 7_554
Al14 Al3 Al12 147.85(2) 2_654 7_554
Al4 Al3 Al12 99.966(17) 5_654 7_554
Al8 Al3 Al12 56.121(12) 7_554 7_554
Al12 Al3 Al12 104.44(2) 4_544 7_554
Fe2 Al3 Al14 54.646(13) 7_544 8_445
Pt1 Al3 Al14 110.924(18) . 8_445
Al14 Al3 Al14 155.89(2) 5_654 8_445
Al14 Al3 Al14 83.628(12) 2_654 8_445
Al4 Al3 Al14 141.617(10) 5_654 8_445
Al8 Al3 Al14 101.189(18) 7_554 8_445
Al12 Al3 Al14 55.094(12) 4_544 8_445
Al12 Al3 Al14 113.59(2) 7_554 8_445
Fe2 Al3 Al14 54.646(13) 7_544 3_455
Pt1 Al3 Al14 110.924(18) . 3_455
Al14 Al3 Al14 83.628(12) 5_654 3_455
Al14 Al3 Al14 155.89(2) 2_654 3_455
Al4 Al3 Al14 141.617(10) 5_654 3_455
Al8 Al3 Al14 101.189(18) 7_554 3_455
Al12 Al3 Al14 113.59(2) 4_544 3_455
Al12 Al3 Al14 55.094(12) 7_554 3_455
Al14 Al3 Al14 75.93(2) 8_445 3_455
Fe2 Al3 Al12 112.967(18) 7_544 6
Pt1 Al3 Al12 52.496(12) . 6
Al14 Al3 Al12 114.90(2) 5_654 6
Al14 Al3 Al12 55.010(12) 2_654 6
Al4 Al3 Al12 96.021(18) 5_654 6
Al8 Al3 Al12 143.301(10) 7_554 6
Al12 Al3 Al12 88.667(11) 4_544 6
Al12 Al3 Al12 157.12(2) 7_554 6
Al14 Al3 Al12 58.874(13) 8_445 6
Al14 Al3 Al12 102.61(2) 3_455 6
Pt1 Al4 Al9 171.75(3) 5_654 .
Pt1 Al4 Al4 62.73(2) 5_654 5_654
Al9 Al4 Al4 125.52(3) . 5_654
Pt1 Al4 Fe5 116.153(16) 5_654 .
Al9 Al4 Fe5 58.204(13) . .
Al4 Al4 Fe5 139.793(10) 5_654 .
Pt1 Al4 Fe5 116.152(16) 5_654 6
Al9 Al4 Fe5 58.205(14) . 6
Al4 Al4 Fe5 139.793(10) 5_654 6
Fe5 Al4 Fe5 79.198(16) . 6
Pt1 Al4 Pt1 121.20(2) 5_654 .
Al9 Al4 Pt1 67.054(18) . .
Al4 Al4 Pt1 58.47(2) 5_654 .
Fe5 Al4 Pt1 108.199(16) . .
Fe5 Al4 Pt1 108.199(16) 6 .
Pt1 Al4 Al14 65.779(13) 5_654 6
Al9 Al4 Al14 111.085(15) . 6
Al4 Al4 Al14 95.658(18) 5_654 6
Fe5 Al4 Al14 121.39(2) . 6
Fe5 Al4 Al14 55.479(11) 6 6
Pt1 Al4 Al14 119.228(13) . 6
Pt1 Al4 Al14 65.778(13) 5_654 .
Al9 Al4 Al14 111.086(15) . .
Al4 Al4 Al14 95.657(18) 5_654 .
Fe5 Al4 Al14 55.481(11) . .
Fe5 Al4 Al14 121.39(2) 6 .
Pt1 Al4 Al14 119.228(13) . .
Al14 Al4 Al14 117.10(3) 6 .
Pt1 Al4 Al3 57.162(16) 5_654 5_654
Al9 Al4 Al3 114.59(2) . 5_654
Al4 Al4 Al3 119.89(3) 5_654 5_654
Fe5 Al4 Al3 73.022(15) . 5_654
Fe5 Al4 Al3 73.021(15) 6 5_654
Pt1 Al4 Al3 178.36(2) . 5_654
Al14 Al4 Al3 60.438(13) 6 5_654
Al14 Al4 Al3 60.438(13) . 5_654
Pt1 Al4 Al13 122.594(14) 5_654 6
Al9 Al4 Al13 60.776(13) . 6
Al4 Al4 Al13 88.21(2) 5_654 6
Fe5 Al4 Al13 117.32(2) . 6
Fe5 Al4 Al13 57.426(11) 6 6
Pt1 Al4 Al13 56.867(12) . 6
Al14 Al4 Al13 69.787(11) 6 6
Al14 Al4 Al13 171.57(2) . 6
Al3 Al4 Al13 123.705(14) 5_654 6
Pt1 Al4 Al13 122.594(14) 5_654 .
Al9 Al4 Al13 60.776(13) . .
Al4 Al4 Al13 88.21(2) 5_654 .
Fe5 Al4 Al13 57.426(11) . .
Fe5 Al4 Al13 117.32(2) 6 .
Pt1 Al4 Al13 56.867(12) . .
Al14 Al4 Al13 171.57(2) 6 .
Al14 Al4 Al13 69.788(11) . .
Al3 Al4 Al13 123.705(14) 5_654 .
Al13 Al4 Al13 102.94(2) 6 .
Fe4 Al5 Fe3 165.81(3) . .
Fe4 Al5 Al9 136.81(3) . .
Fe3 Al5 Al9 57.383(16) . .
Fe4 Al5 Al10 62.483(13) . 8
Fe3 Al5 Al10 122.456(13) . 8
Al9 Al5 Al10 95.114(17) . 8
Fe4 Al5 Al10 62.483(13) . 3_545
Fe3 Al5 Al10 122.456(13) . 3_545
Al9 Al5 Al10 95.114(17) . 3_545
Al10 Al5 Al10 108.13(2) 8 3_545
Fe4 Al5 Al8 59.250(16) . 3_545
Fe3 Al5 Al8 134.94(2) . 3_545
Al9 Al5 Al8 77.56(2) . 3_545
Al10 Al5 Al8 56.820(12) 8 3_545
Al10 Al5 Al8 56.820(12) 3_545 3_545
Fe4 Al5 Al11 55.565(13) . 4_655
Fe3 Al5 Al11 114.268(18) . 4_655
Al9 Al5 Al11 142.680(10) . 4_655
Al10 Al5 Al11 56.681(12) 8 4_655
Al10 Al5 Al11 115.59(2) 3_545 4_655
Al8 Al5 Al11 101.057(18) 3_545 4_655
Fe4 Al5 Al11 55.565(13) . 7_645
Fe3 Al5 Al11 114.268(18) . 7_645
Al9 Al5 Al11 142.680(10) . 7_645
Al10 Al5 Al11 115.59(2) 8 7_645
Al10 Al5 Al11 56.681(12) 3_545 7_645
Al8 Al5 Al11 101.057(18) 3_545 7_645
Al11 Al5 Al11 74.59(2) 4_655 7_645
Fe4 Al5 Al11 121.807(13) . 6
Fe3 Al5 Al11 63.069(12) . 6
Al9 Al5 Al11 56.884(12) . 6
Al10 Al5 Al11 59.800(12) 8 6
Al10 Al5 Al11 144.95(2) 3_545 6
Al8 Al5 Al11 93.784(16) 3_545 6
Al11 Al5 Al11 86.331(12) 4_655 6
Al11 Al5 Al11 157.68(2) 7_645 6
Fe4 Al5 Al11 121.807(13) . .
Fe3 Al5 Al11 63.069(12) . .
Al9 Al5 Al11 56.883(12) . .
Al10 Al5 Al11 144.95(2) 8 .
Al10 Al5 Al11 59.801(12) 3_545 .
Al8 Al5 Al11 93.784(16) 3_545 .
Al11 Al5 Al11 157.68(2) 4_655 .
Al11 Al5 Al11 86.332(11) 7_645 .
Al11 Al5 Al11 109.41(2) 6 .
Fe4 Al5 Al10 114.775(18) . 2_655
Fe3 Al5 Al10 55.199(13) . 2_655
Al9 Al5 Al10 98.833(18) . 2_655
Al10 Al5 Al10 86.613(11) 8 2_655
Al10 Al5 Al10 158.72(2) 3_545 2_655
Al8 Al5 Al10 142.253(10) 3_545 2_655
Al11 Al5 Al10 59.392(13) 4_655 2_655
Al11 Al5 Al10 103.44(2) 7_645 2_655
Al11 Al5 Al10 55.841(12) 6 2_655
Al11 Al5 Al10 115.94(2) . 2_655
Fe4 Al5 Al10 114.775(18) . 5_655
Fe3 Al5 Al10 55.199(12) . 5_655
Al9 Al5 Al10 98.833(18) . 5_655
Al10 Al5 Al10 158.72(2) 8 5_655
Al10 Al5 Al10 86.613(12) 3_545 5_655
Al8 Al5 Al10 142.253(10) 3_545 5_655
Al11 Al5 Al10 103.44(2) 4_655 5_655
Al11 Al5 Al10 59.392(13) 7_645 5_655
Al11 Al5 Al10 115.94(2) 6 5_655
Al11 Al5 Al10 55.841(12) . 5_655
Al10 Al5 Al10 75.46(2) 2_655 5_655
Fe4 Al6 Fe2 162.70(2) 7_655 1_565
Fe4 Al6 Al8 132.08(3) 7_655 .
Fe2 Al6 Al8 65.215(18) 1_565 .
Fe4 Al6 Fe4 70.919(16) 7_655 3_455
Fe2 Al6 Fe4 126.38(2) 1_565 3_455
Al8 Al6 Fe4 61.164(17) . 3_455
Fe4 Al6 Al11 55.142(13) 7_655 1_565
Fe2 Al6 Al11 112.392(18) 1_565 1_565
Al8 Al6 Al11 142.588(10) . 1_565
Fe4 Al6 Al11 109.683(18) 3_455 1_565
Fe4 Al6 Al11 55.142(13) 7_655 6
Fe2 Al6 Al11 112.392(18) 1_565 6
Al8 Al6 Al11 142.588(10) . 6
Fe4 Al6 Al11 109.683(18) 3_455 6
Al11 Al6 Al11 74.49(2) 1_565 6
Fe4 Al6 Al13 114.858(16) 7_655 6
Fe2 Al6 Al13 54.004(12) 1_565 6
Al8 Al6 Al13 100.574(19) . 6
Fe4 Al6 Al13 136.871(12) 3_455 6
Al11 Al6 Al13 106.86(2) 1_565 6
Al11 Al6 Al13 59.726(13) 6 6
Fe4 Al6 Al13 114.858(16) 7_655 1_565
Fe2 Al6 Al13 54.004(12) 1_565 1_565
Al8 Al6 Al13 100.574(19) . 1_565
Fe4 Al6 Al13 136.871(12) 3_455 1_565
Al11 Al6 Al13 59.726(13) 1_565 1_565
Al11 Al6 Al13 106.86(2) 6 1_565
Al13 Al6 Al13 81.99(2) 6 1_565
Fe4 Al6 Al15 54.866(11) 7_655 1_565
Fe2 Al6 Al15 132.467(12) 1_565 1_565
Al8 Al6 Al15 94.125(16) . 1_565
Fe4 Al6 Al15 54.008(10) 3_455 1_565
Al11 Al6 Al15 58.777(11) 1_565 1_565
Al11 Al6 Al15 109.210(19) 6 1_565
Al13 Al6 Al15 165.05(2) 6 1_565
Al13 Al6 Al15 92.732(11) 1_565 1_565
Fe4 Al6 Al15 54.866(10) 7_655 5_655
Fe2 Al6 Al15 132.467(12) 1_565 5_655
Al8 Al6 Al15 94.125(16) . 5_655
Fe4 Al6 Al15 54.008(10) 3_455 5_655
Al11 Al6 Al15 109.210(19) 1_565 5_655
Al11 Al6 Al15 58.777(11) 6 5_655
Al13 Al6 Al15 92.732(11) 6 5_655
Al13 Al6 Al15 165.05(2) 1_565 5_655
Al15 Al6 Al15 88.86(2) 1_565 5_655
Fe2 Al7 Fe2 180.0 . 5_644
Fe2 Al7 Al14 123.225(9) . .
Fe2 Al7 Al14 56.775(9) 5_644 .
Fe2 Al7 Al14 56.775(9) . 5_644
Fe2 Al7 Al14 123.224(9) 5_644 5_644
Al14 Al7 Al14 179.999(11) . 5_644
Fe2 Al7 Al14 123.225(9) . 6_545
Fe2 Al7 Al14 56.776(9) 5_644 6_545
Al14 Al7 Al14 81.463(16) . 6_545
Al14 Al7 Al14 98.537(16) 5_644 6_545
Fe2 Al7 Al14 56.775(9) . 2_654
Fe2 Al7 Al14 123.224(9) 5_644 2_654
Al14 Al7 Al14 98.537(16) . 2_654
Al14 Al7 Al14 81.463(16) 5_644 2_654
Al14 Al7 Al14 180.0 6_545 2_654
Fe2 Al7 Al13 125.150(8) . 5_644
Fe2 Al7 Al13 54.850(8) 5_644 5_644
Al14 Al7 Al13 111.539(11) . 5_644
Al14 Al7 Al13 68.461(11) 5_644 5_644
Al14 Al7 Al13 59.596(11) 6_545 5_644
Al14 Al7 Al13 120.404(11) 2_654 5_644
Fe2 Al7 Al13 54.849(8) . .
Fe2 Al7 Al13 125.151(8) 5_644 .
Al14 Al7 Al13 68.462(11) . .
Al14 Al7 Al13 111.539(11) 5_644 .
Al14 Al7 Al13 120.404(11) 6_545 .
Al14 Al7 Al13 59.596(11) 2_654 .
Al13 Al7 Al13 179.999(11) 5_644 .
Fe2 Al7 Al13 54.850(8) . 6_545
Fe2 Al7 Al13 125.150(8) 5_644 6_545
Al14 Al7 Al13 120.405(11) . 6_545
Al14 Al7 Al13 59.596(11) 5_644 6_545
Al14 Al7 Al13 68.461(11) 6_545 6_545
Al14 Al7 Al13 111.539(11) 2_654 6_545
Al13 Al7 Al13 96.000(15) 5_644 6_545
Al13 Al7 Al13 84.000(15) . 6_545
Fe2 Al7 Al13 125.150(8) . 2_654
Fe2 Al7 Al13 54.850(8) 5_644 2_654
Al14 Al7 Al13 59.595(11) . 2_654
Al14 Al7 Al13 120.404(11) 5_644 2_654
Al14 Al7 Al13 111.539(11) 6_545 2_654
Al14 Al7 Al13 68.461(11) 2_654 2_654
Al13 Al7 Al13 84.000(15) 5_644 2_654
Al13 Al7 Al13 96.000(15) . 2_654
Al13 Al7 Al13 180.0 6_545 2_654
Fe5 Al8 Fe5 84.055(17) 3_455 8_455
Fe5 Al8 Al6 137.800(9) 3_455 .
Fe5 Al8 Al6 137.800(9) 8_455 .
Fe5 Al8 Fe4 114.952(16) 3_455 3_455
Fe5 Al8 Fe4 114.952(16) 8_455 3_455
Al6 Al8 Fe4 59.621(17) . 3_455
Fe5 Al8 Al12 59.377(11) 3_455 .
Fe5 Al8 Al12 128.29(2) 8_455 .
Al6 Al8 Al12 83.495(16) . .
Fe4 Al8 Al12 113.329(14) 3_455 .
Fe5 Al8 Al12 128.29(2) 3_455 6_565
Fe5 Al8 Al12 59.376(11) 8_455 6_565
Al6 Al8 Al12 83.496(16) . 6_565
Fe4 Al8 Al12 113.330(14) 3_455 6_565
Al12 Al8 Al12 114.97(2) . 6_565
Fe5 Al8 Al10 58.443(10) 3_455 .
Fe5 Al8 Al10 127.99(2) 8_455 .
Al6 Al8 Al10 88.660(16) . .
Fe4 Al8 Al10 62.285(13) 3_455 .
Al12 Al8 Al10 63.653(12) . .
Al12 Al8 Al10 172.15(2) 6_565 .
Fe5 Al8 Al10 127.99(2) 3_455 6_565
Fe5 Al8 Al10 58.443(10) 8_455 6_565
Al6 Al8 Al10 88.660(16) . 6_565
Fe4 Al8 Al10 62.285(13) 3_455 6_565
Al12 Al8 Al10 172.15(2) . 6_565
Al12 Al8 Al10 63.652(12) 6_565 6_565
Al10 Al8 Al10 116.54(2) . 6_565
Fe5 Al8 Fe2 111.750(16) 3_455 1_565
Fe5 Al8 Fe2 111.750(16) 8_455 1_565
Al6 Al8 Fe2 55.850(16) . 1_565
Fe4 Al8 Fe2 115.471(19) 3_455 1_565
Al12 Al8 Fe2 60.103(13) . 1_565
Al12 Al8 Fe2 60.104(13) 6_565 1_565
Al10 Al8 Fe2 114.940(14) . 1_565
Al10 Al8 Fe2 114.939(14) 6_565 1_565
Fe5 Al8 Al5 76.527(15) 3_455 3_455
Fe5 Al8 Al5 76.527(15) 8_455 3_455
Al6 Al8 Al5 112.51(2) . 3_455
Fe4 Al8 Al5 52.884(15) 3_455 3_455
Al12 Al8 Al5 121.924(12) . 3_455
Al12 Al8 Al5 121.924(13) 6_565 3_455
Al10 Al8 Al5 61.548(13) . 3_455
Al10 Al8 Al5 61.548(13) 6_565 3_455
Fe2 Al8 Al5 168.36(2) 1_565 3_455
Fe5 Al8 Al3 73.587(15) 3_455 7_554
Fe5 Al8 Al3 73.587(15) 8_455 7_554
Al6 Al8 Al3 108.13(2) . 7_554
Fe4 Al8 Al3 167.75(2) 3_455 7_554
Al12 Al8 Al3 62.348(13) . 7_554
Al12 Al8 Al3 62.347(13) 6_565 7_554
Al10 Al8 Al3 120.436(13) . 7_554
Al10 Al8 Al3 120.435(13) 6_565 7_554
Fe2 Al8 Al3 52.281(15) 1_565 7_554
Al5 Al8 Al3 139.36(2) 3_455 7_554
Fe3 Al9 Fe5 119.518(17) . .
Fe3 Al9 Fe5 119.518(17) . 6
Fe5 Al9 Fe5 83.382(17) . 6
Fe3 Al9 Al4 176.94(3) . .
Fe5 Al9 Al4 62.483(14) . .
Fe5 Al9 Al4 62.483(14) 6 .
Fe3 Al9 Al1 63.407(18) . .
Fe5 Al9 Al1 136.247(11) . .
Fe5 Al9 Al1 136.247(11) 6 .
Al4 Al9 Al1 113.53(3) . .
Fe3 Al9 Al11 66.052(13) . 6
Fe5 Al9 Al11 130.38(2) . 6
Fe5 Al9 Al11 58.452(10) 6 6
Al4 Al9 Al11 114.736(14) . 6
Al1 Al9 Al11 92.158(16) . 6
Fe3 Al9 Al11 66.052(13) . .
Fe5 Al9 Al11 58.452(10) . .
Fe5 Al9 Al11 130.38(2) 6 .
Al4 Al9 Al11 114.735(14) . .
Al1 Al9 Al11 92.157(16) . .
Al11 Al9 Al11 123.38(3) 6 .
Fe3 Al9 Al13 114.881(15) . 6
Fe5 Al9 Al13 124.29(2) . 6
Fe5 Al9 Al13 59.607(11) 6 6
Al4 Al9 Al13 63.730(14) . 6
Al1 Al9 Al13 79.179(17) . 6
Al11 Al9 Al13 64.297(12) 6 6
Al11 Al9 Al13 168.99(2) . 6
Fe3 Al9 Al13 114.881(15) . .
Fe5 Al9 Al13 59.608(10) . .
Fe5 Al9 Al13 124.29(2) 6 .
Al4 Al9 Al13 63.730(14) . .
Al1 Al9 Al13 79.179(17) . .
Al11 Al9 Al13 168.99(2) 6 .
Al11 Al9 Al13 64.296(12) . .
Al13 Al9 Al13 106.99(2) 6 .
Fe3 Al9 Al5 56.473(17) . .
Fe5 Al9 Al5 78.718(16) . .
Fe5 Al9 Al5 78.718(16) 6 .
Al4 Al9 Al5 126.59(3) . .
Al1 Al9 Al5 119.88(3) . .
Al11 Al9 Al5 64.616(13) 6 .
Al11 Al9 Al5 64.617(13) . .
Al13 Al9 Al5 125.660(13) 6 .
Al13 Al9 Al5 125.661(13) . .
Fe3 Al9 Pt1 118.75(2) . .
Fe5 Al9 Pt1 104.773(15) . .
Fe5 Al9 Pt1 104.773(15) 6 .
Al4 Al9 Pt1 58.188(17) . .
Al1 Al9 Pt1 55.342(17) . .
Al11 Al9 Pt1 114.224(14) 6 .
Al11 Al9 Pt1 114.223(14) . .
Al13 Al9 Pt1 55.174(13) 6 .
Al13 Al9 Pt1 55.173(13) . .
Al5 Al9 Pt1 175.22(2) . .
Fe3 Al10 Fe5 149.178(18) 5_655 3_455
Fe3 Al10 Al11 65.216(13) 5_655 5_655
Fe5 Al10 Al11 135.534(18) 3_455 5_655
Fe3 Al10 Al8 148.55(2) 5_655 .
Fe5 Al10 Al8 57.026(14) 3_455 .
Al11 Al10 Al8 108.802(18) 5_655 .
Fe3 Al10 Fe4 101.294(14) 5_655 3_455
Fe5 Al10 Fe4 109.521(15) 3_455 3_455
Al11 Al10 Fe4 54.331(12) 5_655 3_455
Al8 Al10 Fe4 57.676(13) . 3_455
Fe3 Al10 Al15 55.801(13) 5_655 5_655
Fe5 Al10 Al15 147.870(18) 3_455 5_655
Al11 Al10 Al15 61.527(11) 5_655 5_655
Al8 Al10 Al15 93.531(18) . 5_655
Fe4 Al10 Al15 53.484(13) 3_455 5_655
Fe3 Al10 Al5 126.533(18) 5_655 3_455
Fe5 Al10 Al5 75.967(15) 3_455 3_455
Al11 Al10 Al5 61.869(16) 5_655 3_455
Al8 Al10 Al5 61.632(16) . 3_455
Fe4 Al10 Al5 51.768(12) 3_455 3_455
Al15 Al10 Al5 102.670(18) 5_655 3_455
Fe3 Al10 Al11 112.967(16) 5_655 3_455
Fe5 Al10 Al11 55.741(12) 3_455 3_455
Al11 Al10 Al11 89.718(15) 5_655 3_455
Al8 Al10 Al11 97.422(17) . 3_455
Fe4 Al10 Al11 112.049(15) 3_455 3_455
Al15 Al10 Al11 151.214(16) 5_655 3_455
Al5 Al10 Al11 60.671(14) 3_455 3_455
Fe3 Al10 Al12 114.658(16) 5_655 .
Fe5 Al10 Al12 56.888(12) 3_455 .
Al11 Al10 Al12 156.708(19) 5_655 .
Al8 Al10 Al12 58.064(14) . .
Fe4 Al10 Al12 105.172(15) 3_455 .
Al15 Al10 Al12 98.254(14) 5_655 .
Al5 Al10 Al12 116.759(18) 3_455 .
Al11 Al10 Al12 110.144(17) 3_455 .
Fe3 Al10 Al1 54.437(13) 5_655 .
Fe5 Al10 Al1 111.333(17) 3_455 .
Al11 Al10 Al1 113.115(18) 5_655 .
Al8 Al10 Al1 107.974(18) . .
Fe4 Al10 Al1 111.002(16) 3_455 .
Al15 Al10 Al1 62.348(15) 5_655 .
Al5 Al10 Al1 162.423(19) 3_455 .
Al11 Al10 Al1 136.830(18) 3_455 .
Al12 Al10 Al1 60.393(15) . .
Fe3 Al10 Al5 53.776(13) 5_655 5_655
Fe5 Al10 Al5 110.480(18) 3_455 5_655
Al11 Al10 Al5 61.627(14) 5_655 5_655
Al8 Al10 Al5 153.301(19) . 5_655
Fe4 Al10 Al5 115.590(16) 3_455 5_655
Al15 Al10 Al5 101.650(17) 5_655 5_655
Al5 Al10 Al5 93.388(11) 3_455 5_655
Al11 Al10 Al5 59.505(15) 3_455 5_655
Al12 Al10 Al5 138.917(18) . 5_655
Al1 Al10 Al5 98.541(16) . 5_655
Fe4 Al11 Fe5 151.326(18) 7_645 .
Fe4 Al11 Al9 146.47(2) 7_645 .
Fe5 Al11 Al9 58.121(14) . .
Fe4 Al11 Al10 64.077(13) 7_645 5_655
Fe5 Al11 Al10 136.311(18) . 5_655
Al9 Al11 Al10 105.156(18) . 5_655
Fe4 Al11 Fe3 100.352(14) 7_645 .
Fe5 Al11 Fe3 108.275(14) . .
Al9 Al11 Fe3 54.136(13) . .
Al10 Al11 Fe3 54.197(12) 5_655 .
Fe4 Al11 Al15 55.926(13) 7_645 .
Fe5 Al11 Al15 145.404(17) . .
Al9 Al11 Al15 90.713(18) . .
Al10 Al11 Al15 61.276(11) 5_655 .
Fe3 Al11 Al15 52.848(13) . .
Fe4 Al11 Al10 114.893(16) 7_645 3_545
Fe5 Al11 Al10 56.206(11) . 3_545
Al9 Al11 Al10 95.999(18) . 3_545
Al10 Al11 Al10 90.282(15) 5_655 3_545
Fe3 Al11 Al10 110.687(15) . 3_545
Al15 Al11 Al10 151.527(17) . 3_545
Fe4 Al11 Al5 53.972(13) 7_645 7_645
Fe5 Al11 Al5 112.366(18) . 7_645
Al9 Al11 Al5 151.47(2) . 7_645
Al10 Al11 Al5 61.450(15) 5_655 7_645
Fe3 Al11 Al5 115.212(16) . 7_645
Al15 Al11 Al5 102.219(17) . 7_645
Al10 Al11 Al5 61.102(15) 3_545 7_645
Fe4 Al11 Al6 55.032(13) 7_645 1_545
Fe5 Al11 Al6 111.571(18) . 1_545
Al9 Al11 Al6 108.923(18) . 1_545
Al10 Al11 Al6 112.084(18) 5_655 1_545
Fe3 Al11 Al6 109.640(15) . 1_545
Al15 Al11 Al6 61.464(14) . 1_545
Al10 Al11 Al6 139.633(17) 3_545 1_545
Al5 Al11 Al6 99.585(15) 7_645 1_545
Fe4 Al11 Al13 115.734(16) 7_645 .
Fe5 Al11 Al13 57.431(11) . .
Al9 Al11 Al13 58.638(15) . .
Al10 Al11 Al13 152.575(19) 5_655 .
Fe3 Al11 Al13 101.337(15) . .
Al15 Al11 Al13 94.985(13) . .
Al10 Al11 Al13 112.136(17) 3_545 .
Al5 Al11 Al13 142.992(18) 7_645 .
Al6 Al11 Al13 60.713(14) 1_545 .
Fe4 Al11 Al5 126.150(19) 7_645 .
Fe5 Al11 Al5 75.581(15) . .
Al9 Al11 Al5 58.500(16) . .
Al10 Al11 Al5 62.532(16) 5_655 .
Fe3 Al11 Al5 51.484(12) . .
Al15 Al11 Al5 102.087(18) . .
Al10 Al11 Al5 59.529(14) 3_545 .
Al5 Al11 Al5 93.668(12) 7_645 .
Al6 Al11 Al5 160.673(18) 1_545 .
Al13 Al11 Al5 114.566(18) . .
Fe4 Al11 Al2 101.146(14) 7_645 .
Fe5 Al11 Al2 50.190(10) . .
Al9 Al11 Al2 104.256(17) . .
Al10 Al11 Al2 142.305(19) 5_655 .
Fe3 Al11 Al2 158.015(16) . .
Al15 Al11 Al2 140.878(18) . .
Al10 Al11 Al2 63.593(15) 3_545 .
Al5 Al11 Al2 81.602(16) 7_645 .
Al6 Al11 Al2 79.450(16) 1_545 .
Al13 Al11 Al2 64.864(15) . .
Al5 Al11 Al2 116.630(18) . .
Pt1 Al12 Fe5 146.994(18) . 3_455
Pt1 Al12 Al14 66.771(13) . 5_654
Fe5 Al12 Al14 130.941(18) 3_455 5_654
Pt1 Al12 Al8 151.45(2) . .
Fe5 Al12 Al8 56.748(14) 3_455 .
Al14 Al12 Al8 111.804(19) 5_654 .
Pt1 Al12 Fe2 102.717(14) . 1_565
Fe5 Al12 Fe2 110.046(15) 3_455 1_565
Al14 Al12 Fe2 55.012(12) 5_654 1_565
Al8 Al12 Fe2 60.746(13) . 1_565
Pt1 Al12 Al10 115.659(16) . .
Fe5 Al12 Al10 55.771(11) 3_455 .
Al14 Al12 Al10 164.831(19) 5_654 .
Al8 Al12 Al10 58.283(14) . .
Fe2 Al12 Al10 110.932(15) 1_565 .
Pt1 Al12 Al1 56.185(13) . .
Fe5 Al12 Al1 109.928(17) 3_455 .
Al14 Al12 Al1 118.458(18) 5_654 .
Al8 Al12 Al1 107.776(18) . .
Fe2 Al12 Al1 116.192(16) 1_565 .
Al10 Al12 Al1 59.936(14) . .
Pt1 Al12 Al3 129.055(18) . 7_554
Fe5 Al12 Al3 72.189(15) 3_455 7_554
Al14 Al12 Al3 62.812(16) 5_654 7_554
Al8 Al12 Al3 61.531(16) . 7_554
Fe2 Al12 Al3 52.198(13) 1_565 7_554
Al10 Al12 Al3 114.877(18) . 7_554
Al1 Al12 Al3 166.429(19) . 7_554
Pt1 Al12 Al14 112.638(16) . 3_455
Fe5 Al12 Al14 53.293(11) 3_455 3_455
Al14 Al12 Al14 84.943(16) 5_654 3_455
Al8 Al12 Al14 95.245(18) . 3_455
Fe2 Al12 Al14 108.163(15) 1_565 3_455
Al10 Al12 Al14 106.567(16) . 3_455
Al1 Al12 Al14 135.586(18) . 3_455
Al3 Al12 Al14 56.859(14) 7_554 3_455
Pt1 Al12 Al13 56.618(11) . 6
Fe5 Al12 Al13 153.487(18) 3_455 6
Al14 Al12 Al13 59.085(13) 5_654 6
Al8 Al12 Al13 97.160(18) . 6
Fe2 Al12 Al13 51.759(11) 1_565 6
Al10 Al12 Al13 108.708(16) . 6
Al1 Al12 Al13 71.059(15) . 6
Al3 Al12 Al13 100.895(17) 7_554 6
Al14 Al12 Al13 144.012(17) 3_455 6
Pt1 Al12 Al3 54.467(12) . .
Fe5 Al12 Al3 107.293(17) 3_455 .
Al14 Al12 Al3 57.613(14) 5_654 .
Al8 Al12 Al3 150.90(2) . .
Fe2 Al12 Al3 112.220(15) 1_565 .
Al10 Al12 Al3 136.843(17) . .
Al1 Al12 Al3 100.523(15) . .
Al3 Al12 Al3 91.332(11) 7_554 .
Al14 Al12 Al3 58.633(14) 3_455 .
Al13 Al12 Al3 98.290(17) 6 .
Fe2 Al13 Pt1 107.249(15) . .
Fe2 Al13 Fe5 140.510(18) . .
Pt1 Al13 Fe5 111.205(15) . .
Fe2 Al13 Al9 154.86(2) . .
Pt1 Al13 Al9 65.844(14) . .
Fe5 Al13 Al9 56.745(14) . .
Fe2 Al13 Al14 56.504(12) . 2_654
Pt1 Al13 Al14 64.052(12) . 2_654
Fe5 Al13 Al14 137.220(17) . 2_654
Al9 Al13 Al14 128.661(19) . 2_654
Fe2 Al13 Al4 143.785(19) . .
Pt1 Al13 Al4 59.198(13) . .
Fe5 Al13 Al4 58.482(14) . .
Al9 Al13 Al4 55.494(16) . .
Al14 Al13 Al4 89.001(17) 2_654 .
Fe2 Al13 Al7 55.562(9) . .
Pt1 Al13 Al7 118.421(14) . .
Fe5 Al13 Al7 97.132(13) . .
Al9 Al13 Al7 149.529(18) . .
Al14 Al13 Al7 58.399(11) 2_654 .
Al4 Al13 Al7 98.973(15) . .
Fe2 Al13 Al11 113.131(16) . .
Pt1 Al13 Al11 117.306(16) . .
Fe5 Al13 Al11 55.078(11) . .
Al9 Al13 Al11 57.066(14) . .
Al14 Al13 Al11 167.432(18) 2_654 .
Al4 Al13 Al11 102.386(17) . .
Al7 Al13 Al11 123.720(16) . .
Fe2 Al13 Al6 54.930(13) . 1_545
Pt1 Al13 Al6 122.156(17) . 1_545
Fe5 Al13 Al6 108.472(17) . 1_545
Al9 Al13 Al6 106.679(17) . 1_545
Al14 Al13 Al6 108.555(17) 2_654 1_545
Al4 Al13 Al6 161.26(2) . 1_545
Al7 Al13 Al6 95.933(13) . 1_545
Al11 Al13 Al6 59.561(14) . 1_545
Fe2 Al13 Al12 60.011(12) . 6
Pt1 Al13 Al12 53.405(11) . 6
Fe5 Al13 Al12 157.487(18) . 6
Al9 Al13 Al12 100.787(18) . 6
Al14 Al13 Al12 55.949(13) 2_654 6
Al4 Al13 Al12 112.082(18) . 6
Al7 Al13 Al12 104.807(14) . 6
Al11 Al13 Al12 113.789(16) . 6
Al6 Al13 Al12 74.581(15) 1_545 6
Fe5 Al14 Fe2 148.403(18) . 5_644
Fe5 Al14 Al12 141.890(19) . 5_654
Fe2 Al14 Al12 63.579(13) 5_644 5_654
Fe5 Al14 Al4 61.310(14) . .
Fe2 Al14 Al4 141.68(2) 5_644 .
Al12 Al14 Al4 107.053(19) 5_654 .
Fe5 Al14 Al7 103.035(14) . .
Fe2 Al14 Al7 56.763(9) 5_644 .
Al12 Al14 Al7 115.075(16) 5_654 .
Al4 Al14 Al7 104.046(16) . .
Fe5 Al14 Al3 75.978(16) . 5_654
Fe2 Al14 Al3 130.36(2) 5_644 5_654
Al12 Al14 Al3 67.376(17) 5_654 5_654
Al4 Al14 Al3 61.518(16) . 5_654
Al7 Al14 Al3 164.401(18) . 5_654
Fe5 Al14 Al13 140.842(18) . 2_654
Fe2 Al14 Al13 55.754(12) 5_644 2_654
Al12 Al14 Al13 64.968(14) 5_654 2_654
Al4 Al14 Al13 86.196(18) . 2_654
Al7 Al14 Al13 62.006(12) . 2_654
Al3 Al14 Al13 108.745(19) 5_654 2_654
Fe5 Al14 Pt1 111.513(15) . 5_654
Fe2 Al14 Pt1 99.445(14) 5_644 5_654
Al12 Al14 Pt1 53.672(12) 5_654 5_654
Al4 Al14 Pt1 54.878(13) . 5_654
Al7 Al14 Pt1 113.450(14) . 5_654
Al3 Al14 Pt1 54.383(13) 5_654 5_654
Al13 Al14 Pt1 55.075(11) 2_654 5_654
Fe5 Al14 Al3 113.952(18) . 3_545
Fe2 Al14 Al3 53.887(13) 5_644 3_545
Al12 Al14 Al3 62.094(15) 5_654 3_545
Al4 Al14 Al3 157.796(19) . 3_545
Al7 Al14 Al3 98.157(14) . 3_545
Al3 Al14 Al3 96.371(12) 5_654 3_545
Al13 Al14 Al3 104.275(18) 2_654 3_545
Pt1 Al14 Al3 115.372(16) 5_654 3_545
Fe5 Al14 Al12 56.750(11) . 3_545
Fe2 Al14 Al12 115.799(16) 5_644 3_545
Al12 Al14 Al12 95.056(16) 5_654 3_545
Al4 Al14 Al12 101.641(18) . 3_545
Al7 Al14 Al12 131.665(16) . 3_545
Al3 Al14 Al12 61.089(15) 5_654 3_545
Al13 Al14 Al12 159.995(19) 2_654 3_545
Pt1 Al14 Al12 114.844(15) 5_654 3_545
Al3 Al14 Al12 62.492(15) 3_545 3_545
Fe5 Al14 Al2 51.244(11) . .
Fe2 Al14 Al2 97.220(15) 5_644 .
Al12 Al14 Al2 143.351(19) 5_654 .
Al4 Al14 Al2 106.578(18) . .
Al7 Al14 Al2 69.604(13) . .
Al3 Al14 Al2 118.467(19) 5_654 .
Al13 Al14 Al2 131.607(19) 2_654 .
Pt1 Al14 Al2 161.406(17) 5_654 .
Al3 Al14 Al2 81.303(17) 3_545 .
Al12 Al14 Al2 64.100(15) 3_545 .
Fe3 Al15 Fe3 71.279(16) 5_655 .
Fe3 Al15 Fe4 108.822(6) 5_655 3_445
Fe3 Al15 Fe4 172.853(7) . 3_445
Fe3 Al15 Fe4 172.853(7) 5_655 7_645
Fe3 Al15 Fe4 108.821(6) . 7_645
Fe4 Al15 Fe4 72.014(16) 3_445 7_645
Fe3 Al15 Al10 113.914(18) 5_655 5_655
Fe3 Al15 Al10 55.970(10) . 5_655
Fe4 Al15 Al10 128.408(18) 3_445 5_655
Fe4 Al15 Al10 62.113(10) 7_645 5_655
Fe3 Al15 Al10 55.971(10) 5_655 6
Fe3 Al15 Al10 113.915(18) . 6
Fe4 Al15 Al10 62.113(10) 3_445 6
Fe4 Al15 Al10 128.408(18) 7_645 6
Al10 Al15 Al10 169.11(3) 5_655 6
Fe3 Al15 Al11 128.549(18) 5_655 .
Fe3 Al15 Al11 63.380(10) . .
Fe4 Al15 Al11 113.200(17) 3_445 .
Fe4 Al15 Al11 55.371(10) 7_645 .
Al10 Al15 Al11 57.198(11) 5_655 .
Al10 Al15 Al11 124.207(11) 6 .
Fe3 Al15 Al11 63.380(10) 5_655 2_655
Fe3 Al15 Al11 128.550(18) . 2_655
Fe4 Al15 Al11 55.371(10) 3_445 2_655
Fe4 Al15 Al11 113.201(17) 7_645 2_655
Al10 Al15 Al11 124.208(11) 5_655 2_655
Al10 Al15 Al11 57.197(11) 6 2_655
Al11 Al15 Al11 167.63(3) . 2_655
Fe3 Al15 Al6 132.422(11) 5_655 1_545
Fe3 Al15 Al6 117.599(10) . 1_545
Fe4 Al15 Al6 56.770(13) 3_445 1_545
Fe4 Al15 Al6 54.225(13) 7_645 1_545
Al10 Al15 Al6 107.333(15) 5_655 1_545
Al10 Al15 Al6 80.499(14) 6 1_545
Al11 Al15 Al6 59.759(13) . 1_545
Al11 Al15 Al6 110.657(17) 2_655 1_545
Fe3 Al15 Al6 117.599(10) 5_655 5_655
Fe3 Al15 Al6 132.421(11) . 5_655
Fe4 Al15 Al6 54.225(13) 3_445 5_655
Fe4 Al15 Al6 56.770(13) 7_645 5_655
Al10 Al15 Al6 80.499(14) 5_655 5_655
Al10 Al15 Al6 107.333(15) 6 5_655
Al11 Al15 Al6 110.658(17) . 5_655
Al11 Al15 Al6 59.760(13) 2_655 5_655
Al6 Al15 Al6 91.14(2) 1_545 5_655
Fe3 Al15 Al1 57.861(13) 5_655 5_655
Fe3 Al15 Al1 53.348(13) . 5_655
Fe4 Al15 Al1 133.085(11) 3_445 5_655
Fe4 Al15 Al1 116.144(10) 7_645 5_655
Al10 Al15 Al1 59.442(13) 5_655 5_655
Al10 Al15 Al1 112.123(17) 6 5_655
Al11 Al15 Al1 107.168(15) . 5_655
Al11 Al15 Al1 81.633(14) 2_655 5_655
Al6 Al15 Al1 166.295(15) 1_545 5_655
Al6 Al15 Al1 90.053(10) 5_655 5_655
Fe3 Al15 Al1 53.348(13) 5_655 .
Fe3 Al15 Al1 57.862(13) . .
Fe4 Al15 Al1 116.144(10) 3_445 .
Fe4 Al15 Al1 133.085(11) 7_645 .
Al10 Al15 Al1 112.123(17) 5_655 .
Al10 Al15 Al1 59.441(14) 6 .
Al11 Al15 Al1 81.633(14) . .
Al11 Al15 Al1 107.167(15) 2_655 .
Al6 Al15 Al1 90.053(10) 1_545 .
Al6 Al15 Al1 166.295(15) 5_655 .
Al1 Al15 Al1 92.02(2) 5_655 .

loop_
_geom_bond_atom_site_label_1
_geom_bond_atom_site_label_2
_geom_bond_distance
_geom_bond_site_symmetry_2
Pt1 Al12 2.4726(4) .
Pt1 Al12 2.4727(4) 6
Pt1 Al1 2.5241(6) .
Pt1 Al4 2.5295(6) 5_654
Pt1 Al3 2.5365(6) .
Pt1 Al13 2.5716(4) .
Pt1 Al13 2.5717(4) 6
Pt1 Al4 2.6378(6) .
Pt1 Al14 2.8204(4) 2_654
Pt1 Al14 2.8204(4) 5_654
Pt1 Al9 2.8585(6) .
Fe2 Al3 2.4454(6) 7_544
Fe2 Al13 2.4472(4) .
Fe2 Al13 2.4472(4) 6_545
Fe2 Al7 2.4685(2) .
Fe2 Al14 2.4688(4) 5_644
Fe2 Al14 2.4688(4) 2_654
Fe2 Al6 2.4757(6) 1_545
Fe2 Al12 2.6987(4) 1_545
Fe2 Al12 2.6987(4) 6
Fe2 Al8 2.7159(6) 1_545
Fe3 Al5 2.4487(6) .
Fe3 Al1 2.4526(6) 5_655
Fe3 Al9 2.4741(5) .
Fe3 Al15 2.4875(4) 5_655
Fe3 Al15 2.4875(4) .
Fe3 Al10 2.4925(4) 2_655
Fe3 Al10 2.4925(4) 5_655
Fe3 Al1 2.6376(6) .
Fe3 Al11 2.7901(4) 6
Fe3 Al11 2.7902(4) .
Fe3 Fe3 2.8989(4) 5_655
Fe4 Al5 2.4244(6) .
Fe4 Al6 2.4692(5) 7_655
Fe4 Al11 2.4725(4) 4_655
Fe4 Al11 2.4725(4) 7_645
Fe4 Al15 2.4890(4) 3
Fe4 Al15 2.4890(4) 7_645
Fe4 Al6 2.5732(6) 3_545
Fe4 Al8 2.6129(6) 3_545
Fe4 Al10 2.7373(4) 3_545
Fe4 Al10 2.7373(4) 8
Fe4 Fe4 2.9265(4) 5_755
Fe5 Al2 2.36918(16) .
Fe5 Al14 2.4556(4) .
Fe5 Al8 2.4892(4) 3_545
Fe5 Al9 2.5055(4) .
Fe5 Al11 2.5145(4) .
Fe5 Al10 2.5284(4) 3_545
Fe5 Al12 2.5615(4) 3_545
Fe5 Al13 2.5845(4) .
Fe5 Al4 2.6145(4) .
Al1 Al9 2.5435(7) .
Al1 Al10 2.8296(6) 6
Al1 Al10 2.8296(6) .
Al1 Al12 2.8426(6) .
Al1 Al12 2.8426(6) 6
Al1 Al15 2.9107(5) 5_655
Al1 Al15 2.9107(5) .
Al2 Al14 2.9322(6) 6_545
Al2 Al14 2.9323(6) .
Al2 Al11 2.9818(6) .
Al2 Al11 2.9818(6) 6_545
Al3 Al14 2.7274(5) 5_654
Al3 Al14 2.7274(5) 2_654
Al3 Al4 2.7561(8) 5_654
Al3 Al8 2.8298(8) 7_554
Al3 Al12 2.8513(5) 4_544
Al3 Al12 2.8513(5) 7_554
Al3 Al14 2.8700(6) 8_445
Al3 Al14 2.8700(6) 3_455
Al3 Al12 2.9813(6) 6
Al4 Al9 2.5351(7) .
Al4 Al4 2.5385(11) 5_654
Al4 Al14 2.6604(5) 6
Al4 Al14 2.6604(5) .
Al4 Al13 2.7587(5) 6
Al4 Al13 2.7587(5) .
Al5 Al9 2.6864(7) .
Al5 Al10 2.8141(5) 8
Al5 Al10 2.8141(5) 3_545
Al5 Al8 2.8163(8) 3_545
Al5 Al11 2.8252(6) 4_655
Al5 Al11 2.8252(6) 7_645
Al5 Al11 2.8465(5) 6
Al5 Al11 2.8465(5) .
Al5 Al10 2.8705(6) 2_655
Al5 Al10 2.8705(6) 5_655
Al6 Al8 2.5624(7) .
Al6 Al11 2.8283(5) 1_565
Al6 Al11 2.8283(5) 6
Al6 Al13 2.8611(5) 6
Al6 Al13 2.8611(5) 1_565
Al6 Al15 2.8761(5) 1_565
Al6 Al15 2.8761(5) 5_655
Al7 Al14 2.7057(4) .
Al7 Al14 2.7057(4) 5_644
Al7 Al14 2.7057(4) 6_545
Al7 Al14 2.7057(4) 2_654
Al7 Al13 2.8051(4) 5_644
Al7 Al13 2.8051(4) .
Al7 Al13 2.8051(4) 6_545
Al7 Al13 2.8051(4) 2_654
Al8 Al12 2.6725(5) .
Al8 Al12 2.6725(5) 6_565
Al8 Al10 2.6788(5) .
Al8 Al10 2.6788(5) 6_565
Al9 Al11 2.6389(4) 6
Al9 Al11 2.6389(4) .
Al9 Al13 2.6848(5) 6
Al9 Al13 2.6848(5) .
Al10 Al11 2.6770(5) 5_655
Al10 Al15 2.7930(4) 5_655
Al10 Al11 2.8219(5) 3_455
Al10 Al12 2.8220(5) .
Al11 Al15 2.7996(4) .
Al11 Al13 2.8331(5) .
Al12 Al14 2.6460(5) 5_654
Al12 Al14 2.8774(5) 3_455
Al12 Al13 2.8936(5) 6
Al13 Al14 2.7399(5) 2_654
